data_1561680
loop_
_publ_author_name
'Fukina, D.G.'
'Suleimanov, E.V.'
'Nezhdanov, A.V.'
'Istomin, L.A.'

_publ_section_title
;
 The new tellurium compounds: Na1.5Te2Mo0.5O6.25 and K6(Te94+Te6+)Mo6O42
;
_journal_name_full 'Journal of Solid State Chemistry'
_journal_page_first 337
_journal_page_last 345
_journal_paper_doi 10.1016/j.jssc.2019.06.024
_journal_volume 277
_journal_year 2019
_chemical_formula_sum 'K Mo O7 Te1.67'
_chemical_formula_weight 459.71
_space_group_crystal_system trigonal
_space_group_IT_number 147
_space_group_name_Hall '-P 3'
_space_group_name_H-M_alt 'P -3'
_atom_sites_solution_hydrogens .
_atom_sites_solution_primary dual
_cell_angle_alpha 90
_cell_angle_beta 90
_cell_angle_gamma 120
_cell_formula_units_Z 6
_cell_length_a 12.0074(1)
_cell_length_b 12.0074(1)
_cell_length_c 7.8979(1)
_cell_measurement_reflns_used 30381
_cell_measurement_temperature 100(2)
_cell_measurement_theta_max 30.00
_cell_measurement_theta_min 3.9010
_cell_volume 986.144(17)
_computing_cell_refinement 'CrysAlisPro, Agilent Technologies'
_computing_data_collection 'CrysAlisPro, Agilent Technologies'
_computing_data_reduction 'CrysAlisPro, Agilent Technologies'
_computing_molecular_graphics SHELXL-2014/7
_computing_publication_material SHELXTL
_computing_structure_refinement 'SHELXL-2014/7 (Sheldrick, 2014)'
_computing_structure_solution SHELXT-2014/7
_diffrn_ambient_temperature 100(2)
_diffrn_measured_fraction_theta_full 0.995
_diffrn_measured_fraction_theta_max 0.997
_diffrn_measurement_device_type 'Xcalibur EOS'
_diffrn_radiation_type MoK\a
_diffrn_radiation_wavelength 0.71073
_diffrn_reflns_av_R_equivalents 0.0344
_diffrn_reflns_av_unetI/netI 0.0107
_diffrn_reflns_Laue_measured_fraction_full 0.995
_diffrn_reflns_Laue_measured_fraction_max 0.997
_diffrn_reflns_limit_h_max 16
_diffrn_reflns_limit_h_min -16
_diffrn_reflns_limit_k_max 16
_diffrn_reflns_limit_k_min -16
_diffrn_reflns_limit_l_max 11
_diffrn_reflns_limit_l_min -11
_diffrn_reflns_number 30345
_diffrn_reflns_point_group_measured_fraction_full 0.995
_diffrn_reflns_point_group_measured_fraction_max 0.997
_diffrn_reflns_theta_full 25.242
_diffrn_reflns_theta_max 29.991
_diffrn_reflns_theta_min 3.239
_diffrn_source 'Enhance (Mo) X-ray Source'
_exptl_absorpt_coefficient_mu 9.863
_exptl_absorpt_correction_T_max 1.00000
_exptl_absorpt_correction_T_min 0.32384
_exptl_absorpt_correction_type multi-scan
_exptl_absorpt_process_details
;
CrysAlisPro 1.171.38.43 (Rigaku Oxford Diffraction, 2015)
Spherical absorption correction
 using equivalent radius and absorption coefficient.
Empirical absorption correction using spherical harmonics,
 implemented in SCALE3 ABSPACK scaling algorithm.
;
_exptl_crystal_colour colorless
_exptl_crystal_density_diffrn 4.645
_exptl_crystal_description prism
_exptl_crystal_F_000 1222
_exptl_crystal_size_max 0.200
_exptl_crystal_size_mid 0.200
_exptl_crystal_size_min 0.100
_refine_diff_density_max 2.191
_refine_diff_density_min -6.706
_refine_diff_density_rms 0.300
_refine_ls_extinction_coef 0.00303(12)
_refine_ls_extinction_expression Fc^*^=kFc[1+0.001xFc^2^\l^3^/sin(2\q)]^-1/4^
_refine_ls_extinction_method 'SHELXL-2014/7 (Sheldrick 2014'
_refine_ls_goodness_of_fit_ref 1.202
_refine_ls_hydrogen_treatment undef
_refine_ls_matrix_type full
_refine_ls_number_parameters 101
_refine_ls_number_reflns 1919
_refine_ls_number_restraints 0
_refine_ls_restrained_S_all 1.202
_refine_ls_R_factor_all 0.0331
_refine_ls_R_factor_gt 0.0331
_refine_ls_shift/su_max 0.000
_refine_ls_shift/su_mean 0.000
_refine_ls_structure_factor_coef Fsqd
_refine_ls_weighting_details 'w=1/[\s^2^(Fo^2^)+25.4582P] where P=(Fo^2^+2Fc^2^)/3'
_refine_ls_weighting_scheme calc
_refine_ls_wR_factor_gt 0.0711
_refine_ls_wR_factor_ref 0.0711
_reflns_Friedel_coverage 0.000
_reflns_Friedel_fraction_full .
_reflns_Friedel_fraction_max .
_reflns_number_gt 1919
_reflns_number_total 1919
_reflns_threshold_expression 'I > 2\s(I)'
_cod_data_source_file JSSC-2019-277-337.cif
_cod_data_source_block ktemoo
_cod_original_cell_volume 986.14(2)
_cod_database_code 1561680
_shelx_space_group_comment
;
The symmetry employed for this shelxl refinement is uniquely defined
by the following loop, which should always be used as a source of
symmetry information in preference to the above space-group names.
They are only intended as comments.
;
_shelx_estimated_absorpt_t_min 0.243
_shelx_estimated_absorpt_t_max 0.439

loop_
_space_group_symop_operation_xyz
'x, y, z'
'-y, x-y, z'
'-x+y, -x, z'
'-x, -y, -z'
'y, -x+y, -z'
'x-y, x, -z'

loop_
_atom_site_label
_atom_site_type_symbol
_atom_site_fract_x
_atom_site_fract_y
_atom_site_fract_z
_atom_site_U_iso_or_equiv
_atom_site_adp_type
_atom_site_occupancy
_atom_site_site_symmetry_order
_atom_site_calc_flag
_atom_site_refinement_flags_posn
_atom_site_refinement_flags_adp
_atom_site_refinement_flags_occupancy
_atom_site_disorder_assembly
_atom_site_disorder_group
Te1 Te 0.16744(3) 0.32761(3) -0.07358(4) 0.00490(10) Uani 1 1 d . . . . .
Te2 Te 0.3333 0.6667 0.15809(7) 0.00324(13) Uani 1 3 d S T P . .
Mo1 Mo 0.47680(4) 0.48775(4) 0.20425(6) 0.00314(11) Uani 1 1 d . . . . .
K1 K 0.34922(13) 0.18282(12) 0.57926(16) 0.0114(2) Uani 1 1 d . . . . .
Te3 Te 0.0000 0.0000 0.21355(18) 0.0102(2) Uani 0.5 3 d S T P A 1
Te4 Te 0.0000 0.0000 0.4218(2) 0.0233(3) Uani 0.5 3 d S T P A 2
O1 O 0.2768(4) 0.4234(4) 0.1004(5) 0.0058(7) Uani 1 1 d . . . . .
O2 O 0.4276(4) 0.6113(4) 0.2932(5) 0.0049(7) Uani 1 1 d . . . . .
O3 O 0.4036(4) 0.3698(4) 0.3548(5) 0.0069(7) Uani 1 1 d . . . . .
O4 O 0.6370(4) 0.5734(4) 0.2694(5) 0.0084(8) Uani 1 1 d . . . . .
O5 O 0.4796(4) 0.3869(4) 0.0269(5) 0.0054(7) Uani 1 1 d . . . . .
O6 O 0.0237(4) 0.2181(4) 0.0723(6) 0.0094(8) Uani 1 1 d . . . . .
O7 O -0.0373(5) -0.1450(5) 0.3466(6) 0.0155(9) Uani 1 1 d . . . . .

loop_
_atom_site_aniso_label
_atom_site_aniso_U_11
_atom_site_aniso_U_22
_atom_site_aniso_U_33
_atom_site_aniso_U_23
_atom_site_aniso_U_13
_atom_site_aniso_U_12
Te1 0.00364(16) 0.00659(17) 0.00419(16) -0.00196(11) -0.00141(11) 0.00235(13)
Te2 0.00364(17) 0.00364(17) 0.0025(2) 0.000 0.000 0.00182(8)
Mo1 0.0036(2) 0.0032(2) 0.00285(19) -0.00007(14) -0.00026(14) 0.00190(16)
K1 0.0127(6) 0.0080(5) 0.0098(5) 0.0023(4) -0.0051(4) 0.0026(5)
Te3 0.0097(4) 0.0097(4) 0.0114(6) 0.000 0.000 0.00483(18)
Te4 0.0218(5) 0.0218(5) 0.0262(8) 0.000 0.000 0.0109(2)
O1 0.0063(18) 0.0059(17) 0.0050(17) -0.0015(13) -0.0020(13) 0.0028(15)
O2 0.0047(16) 0.0049(17) 0.0062(17) -0.0011(13) -0.0014(13) 0.0033(14)
O3 0.0084(18) 0.0075(18) 0.0061(17) 0.0004(14) -0.0002(14) 0.0051(15)
O4 0.0057(18) 0.0101(19) 0.0098(18) -0.0028(15) -0.0020(14) 0.0042(15)
O5 0.0061(17) 0.0058(17) 0.0059(17) -0.0002(13) 0.0001(13) 0.0040(15)
O6 0.0040(17) 0.0069(18) 0.016(2) 0.0049(15) 0.0000(15) 0.0019(15)
O7 0.017(2) 0.010(2) 0.022(2) 0.0022(17) -0.0002(18) 0.0077(18)

loop_
_atom_type_symbol
_atom_type_description
_atom_type_scat_dispersion_real
_atom_type_scat_dispersion_imag
_atom_type_scat_source
O O 0.0106 0.0060 'International Tables Vol C Tables 4.2.6.8 and 6.1.1.4'
K K 0.2009 0.2494 'International Tables Vol C Tables 4.2.6.8 and 6.1.1.4'
Mo Mo -1.6832 0.6857 'International Tables Vol C Tables 4.2.6.8 and 6.1.1.4'
Te Te -0.5308 1.6751 'International Tables Vol C Tables 4.2.6.8 and 6.1.1.4'

loop_
_geom_angle_atom_site_label_1
_geom_angle_atom_site_label_2
_geom_angle_atom_site_label_3
_geom_angle
_geom_angle_site_symmetry_1
_geom_angle_site_symmetry_3
O1 Te1 O6 95.43(18) . .
O1 Te1 O6 95.14(18) . 5
O6 Te1 O6 88.7(2) . 5
O1 Te1 O5 80.45(16) . 6
O6 Te1 O5 83.20(16) . 6
O6 Te1 O5 170.38(16) 5 6
O1 Te1 K1 40.80(13) . 6_556
O6 Te1 K1 54.63(13) . 6_556
O6 Te1 K1 93.51(13) 5 6_556
O5 Te1 K1 77.53(9) 6 6_556
O1 Te1 K1 136.44(13) . 6
O6 Te1 K1 127.30(13) . 6
O6 Te1 K1 93.99(13) 5 6
O5 Te1 K1 95.08(9) 6 6
K1 Te1 K1 172.29(4) 6_556 6
O2 Te2 O2 91.57(17) 2_665 3_565
O2 Te2 O2 91.57(17) 2_665 .
O2 Te2 O2 91.57(17) 3_565 .
O2 Te2 K1 41.31(12) 2_665 5_566
O2 Te2 K1 57.62(12) 3_565 5_566
O2 Te2 K1 113.03(12) . 5_566
O2 Te2 K1 57.61(12) 2_665 4_666
O2 Te2 K1 113.03(12) 3_565 4_666
O2 Te2 K1 41.31(12) . 4_666
K1 Te2 K1 94.34(3) 5_566 4_666
O2 Te2 K1 113.03(12) 2_665 6_556
O2 Te2 K1 41.31(12) 3_565 6_556
O2 Te2 K1 57.62(12) . 6_556
K1 Te2 K1 94.34(3) 5_566 6_556
K1 Te2 K1 94.34(3) 4_666 6_556
O3 Mo1 O4 103.9(2) . .
O3 Mo1 O5 98.79(19) . .
O4 Mo1 O5 103.41(19) . .
O3 Mo1 O2 98.68(18) . .
O4 Mo1 O2 96.20(18) . .
O5 Mo1 O2 149.66(17) . .
O3 Mo1 O5 164.51(17) . 4_665
O4 Mo1 O5 91.49(18) . 4_665
O5 Mo1 O5 75.63(18) . 4_665
O2 Mo1 O5 81.00(15) . 4_665
O3 Mo1 O1 87.24(17) . .
O4 Mo1 O1 166.27(18) . .
O5 Mo1 O1 82.38(16) . .
O2 Mo1 O1 73.89(15) . .
O5 Mo1 O1 77.76(15) 4_665 .
O3 Mo1 K1 46.87(14) . 6_556
O4 Mo1 K1 134.62(14) . 6_556
O5 Mo1 K1 113.67(13) . 6_556
O2 Mo1 K1 63.69(12) . 6_556
O5 Mo1 K1 121.70(10) 4_665 6_556
O1 Mo1 K1 49.61(10) . 6_556
O3 Mo1 K1 109.42(14) . 4_666
O4 Mo1 K1 52.29(14) . 4_666
O5 Mo1 K1 146.01(13) . 4_666
O2 Mo1 K1 44.03(12) . 4_666
O5 Mo1 K1 81.21(10) 4_665 4_666
O1 Mo1 K1 116.71(11) . 4_666
K1 Mo1 K1 99.59(4) 6_556 4_666
O3 K1 O2 76.73(12) . 4_666
O3 K1 O3 144.17(10) . 5_556
O2 K1 O3 105.51(13) 4_666 5_556
O3 K1 O1 140.35(13) . 5_556
O2 K1 O1 64.37(12) 4_666 5_556
O3 K1 O1 59.98(12) 5_556 5_556
O3 K1 O7 69.24(14) . 2
O2 K1 O7 144.92(14) 4_666 2
O3 K1 O7 106.97(14) 5_556 2
O1 K1 O7 146.52(14) 5_556 2
O3 K1 O7 128.70(14) . 6_556
O2 K1 O7 146.80(14) 4_666 6_556
O3 K1 O7 67.56(13) 5_556 6_556
O1 K1 O7 85.70(14) 5_556 6_556
O7 K1 O7 61.2(2) 2 6_556
O3 K1 O4 65.53(12) . 4_666
O2 K1 O4 56.25(11) 4_666 4_666
O3 K1 O4 145.68(12) 5_556 4_666
O1 K1 O4 85.80(12) 5_556 4_666
O7 K1 O4 100.40(13) 2 4_666
O7 K1 O4 110.36(13) 6_556 4_666
O3 K1 O4 82.23(12) . 2_655
O2 K1 O4 108.03(12) 4_666 2_655
O3 K1 O4 62.82(12) 5_556 2_655
O1 K1 O4 115.95(12) 5_556 2_655
O7 K1 O4 76.10(13) 2 2_655
O7 K1 O4 97.53(13) 6_556 2_655
O4 K1 O4 146.13(10) 4_666 2_655
O3 K1 O6 116.86(13) . 5_556
O2 K1 O6 85.77(12) 4_666 5_556
O3 K1 O6 98.91(12) 5_556 5_556
O1 K1 O6 55.26(11) 5_556 5_556
O7 K1 O6 101.84(13) 2 5_556
O7 K1 O6 64.46(13) 6_556 5_556
O4 K1 O6 54.68(11) 4_666 5_556
O4 K1 O6 159.13(12) 2_655 5_556
O3 K1 O2 111.57(12) . 5_556
O2 K1 O2 52.47(15) 4_666 5_556
O3 K1 O2 54.22(11) 5_556 5_556
O1 K1 O2 49.05(11) 5_556 5_556
O7 K1 O2 150.86(13) 2 5_556
O7 K1 O2 117.92(13) 6_556 5_556
O4 K1 O2 106.25(11) 4_666 5_556
O4 K1 O2 75.23(11) 2_655 5_556
O6 K1 O2 103.05(11) 5_556 5_556
O3 K1 Te4 103.28(10) . 4_556
O2 K1 Te4 148.10(10) 4_666 4_556
O3 K1 Te4 92.91(9) 5_556 4_556
O1 K1 Te4 105.68(10) 5_556 4_556
O7 K1 Te4 41.47(11) 2 4_556
O7 K1 Te4 26.56(10) 6_556 4_556
O4 K1 Te4 94.14(9) 4_666 4_556
O4 K1 Te4 103.51(9) 2_655 4_556
O6 K1 Te4 65.48(8) 5_556 4_556
O2 K1 Te4 144.45(8) 5_556 4_556
O3 K1 Mo1 142.63(10) . 5_556
O2 K1 Mo1 79.84(9) 4_666 5_556
O3 K1 Mo1 26.76(9) 5_556 5_556
O1 K1 Mo1 38.45(8) 5_556 5_556
O7 K1 Mo1 133.67(11) 2 5_556
O7 K1 Mo1 85.38(10) 6_556 5_556
O4 K1 Mo1 121.99(9) 4_666 5_556
O4 K1 Mo1 77.84(8) 2_655 5_556
O6 K1 Mo1 89.71(8) 5_556 5_556
O2 K1 Mo1 32.55(7) 5_556 5_556
Te4 K1 Mo1 111.92(4) 4_556 5_556
O7 Te3 O7 92.0(2) 2 3
O7 Te3 O7 92.0(2) 2 .
O7 Te3 O7 92.0(2) 3 .
O7 Te3 K1 40.90(15) 2 6_556
O7 Te3 K1 64.15(15) 3 6_556
O7 Te3 K1 120.36(16) . 6_556
O7 Te3 K1 120.35(16) 2 4_556
O7 Te3 K1 40.90(15) 3 4_556
O7 Te3 K1 64.15(15) . 4_556
K1 Te3 K1 104.30(3) 6_556 4_556
O7 Te3 K1 64.15(15) 2 5_556
O7 Te3 K1 120.35(16) 3 5_556
O7 Te3 K1 40.90(15) . 5_556
K1 Te3 K1 104.30(3) 6_556 5_556
K1 Te3 K1 104.30(3) 4_556 5_556
Te4 Te4 O7 110.76(18) 4_556 2
Te4 Te4 O7 110.76(18) 4_556 3
O7 Te4 O7 108.15(19) 2 3
Te4 Te4 O7 110.76(18) 4_556 .
O7 Te4 O7 108.15(19) 2 .
O7 Te4 O7 108.15(19) 3 .
Te4 Te4 O7 40.58(12) 4_556 4_556
O7 Te4 O7 88.0(2) 2 4_556
O7 Te4 O7 88.0(2) 3 4_556
O7 Te4 O7 151.34(13) . 4_556
Te4 Te4 O7 40.58(12) 4_556 6_556
O7 Te4 O7 88.0(2) 2 6_556
O7 Te4 O7 151.34(13) 3 6_556
O7 Te4 O7 88.0(2) . 6_556
O7 Te4 O7 68.58(19) 4_556 6_556
Te4 Te4 O7 40.58(12) 4_556 5_556
O7 Te4 O7 151.34(13) 2 5_556
O7 Te4 O7 88.0(2) 3 5_556
O7 Te4 O7 88.0(2) . 5_556
O7 Te4 O7 68.58(19) 4_556 5_556
O7 Te4 O7 68.58(19) 6_556 5_556
Te4 Te4 K1 90.13(4) 4_556 4_556
O7 Te4 K1 154.96(19) 2 4_556
O7 Te4 K1 49.33(17) 3 4_556
O7 Te4 K1 75.12(17) . 4_556
O7 Te4 K1 100.36(12) 4_556 4_556
O7 Te4 K1 117.04(12) 6_556 4_556
O7 Te4 K1 51.02(12) 5_556 4_556
Te4 Te4 K1 90.13(4) 4_556 6_556
O7 Te4 K1 49.33(17) 2 6_556
O7 Te4 K1 75.12(17) 3 6_556
O7 Te4 K1 154.96(19) . 6_556
O7 Te4 K1 51.02(12) 4_556 6_556
O7 Te4 K1 100.36(13) 6_556 6_556
O7 Te4 K1 117.04(12) 5_556 6_556
K1 Te4 K1 120.0 4_556 6_556
Te4 Te4 K1 90.13(4) 4_556 5_556
O7 Te4 K1 75.12(17) 2 5_556
O7 Te4 K1 154.96(19) 3 5_556
O7 Te4 K1 49.33(17) . 5_556
O7 Te4 K1 117.04(12) 4_556 5_556
O7 Te4 K1 51.02(12) 6_556 5_556
O7 Te4 K1 100.36(12) 5_556 5_556
K1 Te4 K1 120.0 4_556 5_556
K1 Te4 K1 120.0 6_556 5_556
Te4 Te4 K1 71.10(3) 4_556 3
O7 Te4 K1 136.94(17) 2 3
O7 Te4 K1 110.91(17) 3 3
O7 Te4 K1 42.00(18) . 3
O7 Te4 K1 110.54(13) 4_556 3
O7 Te4 K1 65.52(12) 6_556 3
O7 Te4 K1 47.59(12) 5_556 3
K1 Te4 K1 61.817(13) 4_556 3
K1 Te4 K1 161.24(6) 6_556 3
K1 Te4 K1 61.817(13) 5_556 3
Te4 Te4 K1 71.10(3) 4_556 2
O7 Te4 K1 110.91(17) 2 2
O7 Te4 K1 42.00(17) 3 2
O7 Te4 K1 136.94(17) . 2
O7 Te4 K1 47.59(12) 4_556 2
O7 Te4 K1 110.54(13) 6_556 2
O7 Te4 K1 65.52(12) 5_556 2
K1 Te4 K1 61.817(13) 4_556 2
K1 Te4 K1 61.817(13) 6_556 2
K1 Te4 K1 161.24(6) 5_556 2
K1 Te4 K1 110.04(3) 3 2
Te1 O1 Mo1 141.2(2) . .
Te1 O1 K1 113.50(18) . 6_556
Mo1 O1 K1 91.93(13) . 6_556
Te2 O2 Mo1 121.1(2) . .
Te2 O2 K1 111.78(17) . 4_666
Mo1 O2 K1 106.22(16) . 4_666
Te2 O2 K1 93.27(14) . 6_556
Mo1 O2 K1 83.76(13) . 6_556
K1 O2 K1 140.70(15) 4_666 6_556
Mo1 O3 K1 164.1(2) . .
Mo1 O3 K1 106.37(18) . 6_556
K1 O3 K1 89.53(13) . 6_556
Mo1 O4 K1 101.16(17) . 4_666
Mo1 O4 K1 146.4(2) . 3_665
K1 O4 K1 75.33(10) 4_666 3_665
Mo1 O5 Mo1 104.37(18) . 4_665
Mo1 O5 Te1 111.48(18) . 5
Mo1 O5 Te1 131.62(18) 4_665 5
Te1 O6 Te1 133.6(2) . 6
Te1 O6 K1 95.81(16) . 6_556
Te1 O6 K1 112.79(18) 6 6_556
Te4 O7 Te4 28.66(13) . 4_556
Te4 O7 K1 114.6(2) . 3
Te3 O7 K1 159.6(2) . 3
Te4 O7 K1 87.51(16) 4_556 3
Te4 O7 K1 104.1(2) . 5_556
Te3 O7 K1 113.3(2) . 5_556
Te4 O7 K1 93.67(16) 4_556 5_556
K1 O7 K1 85.37(13) 3 5_556

loop_
_geom_bond_atom_site_label_1
_geom_bond_atom_site_label_2
_geom_bond_distance
_geom_bond_site_symmetry_2
Te1 O1 1.851(4) .
Te1 O6 1.940(4) .
Te1 O6 1.976(4) 5
Te1 O5 2.431(4) 6
Te1 K1 3.9131(13) 6_556
Te1 K1 4.0027(13) 6
Te2 O2 1.901(4) 2_665
Te2 O2 1.901(4) 3_565
Te2 O2 1.901(4) .
Te2 K1 3.9000(13) 5_566
Te2 K1 3.9000(13) 4_666
Te2 K1 3.9000(13) 6_556
Mo1 O3 1.717(4) .
Mo1 O4 1.745(4) .
Mo1 O5 1.864(4) .
Mo1 O2 1.980(4) .
Mo1 O5 2.255(4) 4_665
Mo1 O1 2.276(4) .
Mo1 K1 3.6582(13) 6_556
Mo1 K1 3.8302(14) 4_666
K1 O3 2.673(4) .
K1 O2 2.772(4) 4_666
K1 O3 2.783(4) 5_556
K1 O1 2.788(4) 5_556
K1 O7 2.827(5) 2
K1 O7 2.841(5) 6_556
K1 O4 3.088(4) 4_666
K1 O4 3.198(4) 2_655
K1 O6 3.207(5) 5_556
K1 O2 3.299(4) 5_556
K1 Te4 3.6327(13) 4_556
K1 Mo1 3.6582(13) 5_556
Te3 O7 1.886(5) 2
Te3 O7 1.886(5) 3
Te3 O7 1.886(5) .
Te3 K1 3.9843(15) 6_556
Te3 K1 3.9843(15) 4_556
Te3 K1 3.9843(15) 5_556
Te4 Te4 1.235(4) 4_556
Te4 O7 1.675(5) 2
Te4 O7 1.675(5) 3
Te4 O7 1.675(5) .
Te4 O7 2.408(5) 4_556
Te4 O7 2.408(5) 6_556
Te4 O7 2.408(5) 5_556
Te4 K1 3.6327(13) 4_556
Te4 K1 3.6327(13) 6_556
Te4 K1 3.6327(13) 5_556
Te4 K1 3.8396(14) 3
Te4 K1 3.8396(14) 2
O1 K1 2.788(4) 6_556
O2 K1 2.772(4) 4_666
O2 K1 3.299(4) 6_556
O3 K1 2.783(4) 6_556
O4 K1 3.088(4) 4_666
O4 K1 3.198(4) 3_665
O5 Mo1 2.255(4) 4_665
O5 Te1 2.431(4) 5
O6 Te1 1.976(4) 6
O6 K1 3.207(5) 6_556
O7 Te4 2.408(5) 4_556
O7 K1 2.827(5) 3
O7 K1 2.841(5) 5_556
